data_2226581
loop_
_publ_author_name
'V\'icha, Robert'
'Ne\<cas, Marek'

_publ_section_title
;
 (1-Adamantyl)diphenylmethanol
;
_journal_coeditor_code LH5059
_journal_issue 7
_journal_name_full 'Acta Crystallographica Section E'
_journal_page_first o1626
_journal_paper_doi 10.1107/S1600536810021707
_journal_volume 66
_journal_year 2010
_chemical_formula_iupac 'C23 H26 O'
_chemical_formula_moiety 'C23 H26 O'
_chemical_formula_sum 'C23 H26 O'
_chemical_formula_weight 318.44
_chemical_melting_point 400
_chemical_name_systematic
;
(1-Adamantyl)diphenylmethanol
;
_space_group_IT_number 14
_symmetry_cell_setting monoclinic
_symmetry_space_group_name_Hall '-P 2yn'
_symmetry_space_group_name_H-M 'P 1 21/n 1'
_atom_sites_solution_hydrogens geom
_atom_sites_solution_primary direct
_atom_sites_solution_secondary difmap
_cell_angle_alpha 90.00
_cell_angle_beta 91.993(14)
_cell_angle_gamma 90.00
_cell_formula_units_Z 4
_cell_length_a 6.5370(12)
_cell_length_b 17.037(3)
_cell_length_c 15.322(2)
_cell_measurement_reflns_used 10305
_cell_measurement_temperature 120(2)
_cell_measurement_theta_max 27.10
_cell_measurement_theta_min 3.12
_cell_volume 1705.4(5)
_computing_cell_refinement 'CrysAlis RED (Oxford Diffraction, 2009)'
_computing_data_collection 'CrysAlis CCD (Oxford Diffraction, 2009)'
_computing_data_reduction 'CrysAlis RED (Oxford Diffraction, 2009)'
_computing_molecular_graphics 'ORTEP-3 (Farrugia, 1997) and Mercury (Macrae <i>et al.</i>,  2008)'
_computing_publication_material "'SHELXL97 (Sheldrick, 2008)"
_computing_structure_refinement 'SHELXL97 (Sheldrick, 2008)'
_computing_structure_solution 'SHELXS97 (Sheldrick, 2008)'
_diffrn_ambient_temperature 120(2)
_diffrn_detector_area_resol_mean '0.06 mm'
_diffrn_measured_fraction_theta_full 0.998
_diffrn_measured_fraction_theta_max 0.998
_diffrn_measurement_device_type 'Kuma KM-4-CCD'
_diffrn_measurement_method '\w scan'
_diffrn_radiation_monochromator graphite
_diffrn_radiation_source 'fine-focus sealed tube'
_diffrn_radiation_type MoK\a
_diffrn_radiation_wavelength 0.71073
_diffrn_reflns_av_R_equivalents 0.0272
_diffrn_reflns_av_sigmaI/netI 0.0370
_diffrn_reflns_limit_h_max 7
_diffrn_reflns_limit_h_min -7
_diffrn_reflns_limit_k_max 20
_diffrn_reflns_limit_k_min -20
_diffrn_reflns_limit_l_max 18
_diffrn_reflns_limit_l_min -15
_diffrn_reflns_number 10354
_diffrn_reflns_theta_full 25.00
_diffrn_reflns_theta_max 25.00
_diffrn_reflns_theta_min 3.34
_diffrn_standards_decay_% 0
_diffrn_standards_interval_count 0
_diffrn_standards_interval_time 0
_diffrn_standards_number 0
_exptl_absorpt_coefficient_mu 0.073
_exptl_absorpt_correction_T_max 0.9783
_exptl_absorpt_correction_T_min 0.9712
_exptl_absorpt_correction_type multi-scan
_exptl_absorpt_process_details '(CrysAlis RED; Oxford Diffraction, 2009)'
_exptl_crystal_colour colourless
_exptl_crystal_density_diffrn 1.240
_exptl_crystal_density_method 'not measured'
_exptl_crystal_description block
_exptl_crystal_F_000 688
_exptl_crystal_size_max 0.40
_exptl_crystal_size_mid 0.40
_exptl_crystal_size_min 0.30
_refine_diff_density_max 0.214
_refine_diff_density_min -0.176
_refine_ls_extinction_method none
_refine_ls_goodness_of_fit_ref 0.930
_refine_ls_hydrogen_treatment mixed
_refine_ls_matrix_type full
_refine_ls_number_parameters 221
_refine_ls_number_reflns 2996
_refine_ls_number_restraints 0
_refine_ls_restrained_S_all 0.930
_refine_ls_R_factor_all 0.0571
_refine_ls_R_factor_gt 0.0362
_refine_ls_shift/su_max 0.001
_refine_ls_shift/su_mean 0.000
_refine_ls_structure_factor_coef Fsqd
_refine_ls_weighting_details 'calc w=1/[\s^2^(Fo^2^)+(0.0571P)^2^] where P=(Fo^2^+2Fc^2^)/3'
_refine_ls_weighting_scheme calc
_refine_ls_wR_factor_gt 0.0847
_refine_ls_wR_factor_ref 0.0949
_reflns_number_gt 2133
_reflns_number_total 2996
_reflns_threshold_expression I>2\s(I)
_cod_data_source_file lh5059.cif
_cod_data_source_block I
_cod_original_sg_symbol_Hall -P_2yn
_cod_original_sg_symbol_H-M 'P 21/n'
_cod_database_code 2226581
_cod_database_fobs_code 2226581

loop_
_symmetry_equiv_pos_as_xyz
'x, y, z'
'-x+1/2, y+1/2, -z+1/2'
'-x, -y, -z'
'x-1/2, -y-1/2, z-1/2'

loop_
_atom_site_type_symbol
_atom_site_label
_atom_site_fract_x
_atom_site_fract_y
_atom_site_fract_z
_atom_site_U_iso_or_equiv
_atom_site_adp_type
_atom_site_calc_flag
_atom_site_refinement_flags
_atom_site_occupancy
_atom_site_disorder_assembly
_atom_site_disorder_group
O O1 0.20822(14) 0.62332(7) 0.54962(6) 0.0238(3) Uani d . 1 . .
C C1 -0.0671(2) 0.63609(8) 0.65477(9) 0.0192(3) Uani d . 1 . .
C C2 -0.2658(2) 0.67842(8) 0.68106(9) 0.0215(3) Uani d . 1 . .
H H2A -0.2439 0.7359 0.6801 0.026 Uiso calc R 1 . .
H H2B -0.3779 0.6657 0.6383 0.026 Uiso calc R 1 . .
C C3 -0.3275(2) 0.65309(8) 0.77314(9) 0.0249(3) Uani d . 1 . .
H H3 -0.4570 0.6805 0.7881 0.030 Uiso calc R 1 . .
C C4 -0.1578(2) 0.67522(9) 0.84012(10) 0.0297(4) Uani d . 1 . .
H H4A -0.1979 0.6597 0.8994 0.036 Uiso calc R 1 . .
H H4B -0.1357 0.7327 0.8396 0.036 Uiso calc R 1 . .
C C5 0.0398(2) 0.63284(9) 0.81687(9) 0.0287(4) Uani d . 1 . .
H H5 0.1516 0.6474 0.8601 0.034 Uiso calc R 1 . .
C C6 0.0060(2) 0.54372(9) 0.81919(10) 0.0326(4) Uani d . 1 . .
H H6A 0.1342 0.5162 0.8053 0.039 Uiso calc R 1 . .
H H6B -0.0334 0.5275 0.8783 0.039 Uiso calc R 1 . .
C C7 -0.1637(2) 0.52169(9) 0.75231(10) 0.0275(4) Uani d . 1 . .
H H7 -0.1866 0.4637 0.7537 0.033 Uiso calc R 1 . .
C C8 -0.0988(2) 0.54619(8) 0.66034(9) 0.0239(3) Uani d . 1 . .
H H8A -0.2055 0.5299 0.6166 0.029 Uiso calc R 1 . .
H H8B 0.0301 0.5191 0.6465 0.029 Uiso calc R 1 . .
C C9 -0.3624(2) 0.56423(9) 0.77457(10) 0.0278(4) Uani d . 1 . .
H H9A -0.4726 0.5500 0.7315 0.033 Uiso calc R 1 . .
H H9B -0.4054 0.5479 0.8332 0.033 Uiso calc R 1 . .
C C10 0.1005(2) 0.65811(9) 0.72486(9) 0.0241(3) Uani d . 1 . .
H H10A 0.2308 0.6323 0.7105 0.029 Uiso calc R 1 . .
H H10B 0.1228 0.7156 0.7241 0.029 Uiso calc R 1 . .
C C11 0.0093(2) 0.66125(8) 0.56147(9) 0.0195(3) Uani d . 1 . .
C C12 0.0501(2) 0.75000(8) 0.55950(8) 0.0202(3) Uani d . 1 . .
C C13 0.2443(2) 0.78085(8) 0.57812(9) 0.0235(3) Uani d . 1 . .
H H13 0.3561 0.7463 0.5898 0.028 Uiso calc R 1 . .
C C14 0.2764(2) 0.86159(9) 0.57982(9) 0.0270(4) Uani d . 1 . .
H H14 0.4097 0.8817 0.5925 0.032 Uiso calc R 1 . .
C C15 0.1154(2) 0.91283(9) 0.56323(9) 0.0288(4) Uani d . 1 . .
H H15 0.1373 0.9679 0.5655 0.035 Uiso calc R 1 . .
C C16 -0.0776(2) 0.88315(9) 0.54334(10) 0.0292(4) Uani d . 1 . .
H H16 -0.1885 0.9180 0.5315 0.035 Uiso calc R 1 . .
C C17 -0.1100(2) 0.80241(8) 0.54063(9) 0.0247(3) Uani d . 1 . .
H H17 -0.2426 0.7827 0.5258 0.030 Uiso calc R 1 . .
C C18 -0.1246(2) 0.64101(8) 0.47894(9) 0.0211(3) Uani d . 1 . .
C C19 -0.0360(2) 0.65919(8) 0.39898(9) 0.0245(3) Uani d . 1 . .
H H19 0.0992 0.6797 0.3993 0.029 Uiso calc R 1 . .
C C20 -0.1413(2) 0.64783(8) 0.31960(9) 0.0274(4) Uani d . 1 . .
H H20 -0.0782 0.6610 0.2666 0.033 Uiso calc R 1 . .
C C21 -0.3378(2) 0.61734(9) 0.31742(10) 0.0292(4) Uani d . 1 . .
H H21 -0.4101 0.6092 0.2633 0.035 Uiso calc R 1 . .
C C22 -0.4266(2) 0.59892(9) 0.39521(10) 0.0308(4) Uani d . 1 . .
H H22 -0.5614 0.5780 0.3943 0.037 Uiso calc R 1 . .
C C23 -0.3220(2) 0.61044(9) 0.47534(9) 0.0263(4) Uani d . 1 . .
H H23 -0.3865 0.5972 0.5280 0.032 Uiso calc R 1 . .
H H1O 0.191(3) 0.5765(11) 0.5483(11) 0.048(6) Uiso d . 1 . .

loop_
_atom_site_aniso_label
_atom_site_aniso_U_11
_atom_site_aniso_U_22
_atom_site_aniso_U_33
_atom_site_aniso_U_12
_atom_site_aniso_U_13
_atom_site_aniso_U_23
O1 0.0194(5) 0.0248(7) 0.0275(6) 0.0000(4) 0.0027(4) 0.0009(5)
C1 0.0199(7) 0.0181(8) 0.0197(8) 0.0010(6) -0.0001(6) 0.0011(6)
C2 0.0228(8) 0.0205(8) 0.0212(8) 0.0009(6) 0.0012(6) 0.0013(6)
C3 0.0262(8) 0.0255(8) 0.0232(8) 0.0028(6) 0.0053(6) 0.0020(6)
C4 0.0374(9) 0.0331(9) 0.0189(8) -0.0015(7) 0.0059(7) 0.0013(7)
C5 0.0303(9) 0.0349(9) 0.0204(8) -0.0023(7) -0.0042(7) 0.0039(7)
C6 0.0335(9) 0.0373(10) 0.0272(9) 0.0060(7) 0.0029(7) 0.0131(7)
C7 0.0314(9) 0.0193(8) 0.0322(9) 0.0004(6) 0.0048(7) 0.0063(6)
C8 0.0232(8) 0.0215(8) 0.0270(8) 0.0010(6) 0.0023(6) 0.0012(6)
C9 0.0291(9) 0.0281(9) 0.0265(9) -0.0014(6) 0.0054(7) 0.0056(7)
C10 0.0227(8) 0.0265(9) 0.0229(8) -0.0006(6) -0.0015(6) 0.0021(6)
C11 0.0175(7) 0.0206(8) 0.0204(8) 0.0013(6) 0.0009(6) 0.0000(6)
C12 0.0245(8) 0.0215(8) 0.0146(7) -0.0016(6) 0.0019(6) 0.0002(6)
C13 0.0255(8) 0.0264(9) 0.0185(8) -0.0014(6) -0.0003(6) 0.0015(6)
C14 0.0321(9) 0.0304(9) 0.0185(8) -0.0098(7) -0.0004(6) -0.0005(6)
C15 0.0441(10) 0.0206(8) 0.0218(8) -0.0056(7) 0.0035(7) -0.0001(6)
C16 0.0370(9) 0.0233(9) 0.0274(9) 0.0032(7) 0.0023(7) 0.0042(6)
C17 0.0253(8) 0.0244(9) 0.0244(8) -0.0011(6) 0.0011(6) 0.0029(6)
C18 0.0252(8) 0.0173(8) 0.0208(8) 0.0013(6) -0.0003(6) -0.0018(6)
C19 0.0273(8) 0.0216(8) 0.0247(8) -0.0017(6) 0.0027(6) 0.0007(6)
C20 0.0401(9) 0.0236(8) 0.0187(8) 0.0016(7) 0.0032(7) 0.0003(6)
C21 0.0357(9) 0.0302(9) 0.0214(8) 0.0010(7) -0.0048(7) -0.0038(7)
C22 0.0283(9) 0.0337(9) 0.0300(9) -0.0060(7) -0.0035(7) -0.0048(7)
C23 0.0261(8) 0.0297(9) 0.0231(8) -0.0033(7) 0.0025(6) -0.0009(6)

loop_
_atom_type_symbol
_atom_type_description
_atom_type_scat_dispersion_real
_atom_type_scat_dispersion_imag
_atom_type_scat_source
C C 0.0033 0.0016 'International Tables Vol C Tables 4.2.6.8 and 6.1.1.4'
H H 0.0000 0.0000 'International Tables Vol C Tables 4.2.6.8 and 6.1.1.4'
O O 0.0106 0.0060 'International Tables Vol C Tables 4.2.6.8 and 6.1.1.4'

loop_
_geom_angle_atom_site_label_1
_geom_angle_atom_site_label_2
_geom_angle_atom_site_label_3
_geom_angle_site_symmetry_1
_geom_angle_site_symmetry_3
_geom_angle
_geom_angle_publ_flag
C11 O1 H1O . . 108.3(13) ?
C8 C1 C2 . . 109.33(11) ?
C8 C1 C10 . . 107.05(11) ?
C2 C1 C10 . . 106.57(11) ?
C8 C1 C11 . . 111.29(10) ?
C2 C1 C11 . . 113.60(11) ?
C10 C1 C11 . . 108.69(11) ?
C3 C2 C1 . . 110.83(11) ?
C3 C2 H2A . . 109.5 ?
C1 C2 H2A . . 109.5 ?
C3 C2 H2B . . 109.5 ?
C1 C2 H2B . . 109.5 ?
H2A C2 H2B . . 108.1 ?
C9 C3 C4 . . 109.77(12) ?
C9 C3 C2 . . 109.48(11) ?
C4 C3 C2 . . 109.72(12) ?
C9 C3 H3 . . 109.3 ?
C4 C3 H3 . . 109.3 ?
C2 C3 H3 . . 109.3 ?
C3 C4 C5 . . 108.96(12) ?
C3 C4 H4A . . 109.9 ?
C5 C4 H4A . . 109.9 ?
C3 C4 H4B . . 109.9 ?
C5 C4 H4B . . 109.9 ?
H4A C4 H4B . . 108.3 ?
C4 C5 C6 . . 109.72(12) ?
C4 C5 C10 . . 109.11(12) ?
C6 C5 C10 . . 109.86(12) ?
C4 C5 H5 . . 109.4 ?
C6 C5 H5 . . 109.4 ?
C10 C5 H5 . . 109.4 ?
C7 C6 C5 . . 109.20(12) ?
C7 C6 H6A . . 109.8 ?
C5 C6 H6A . . 109.8 ?
C7 C6 H6B . . 109.8 ?
C5 C6 H6B . . 109.8 ?
H6A C6 H6B . . 108.3 ?
C6 C7 C9 . . 109.53(12) ?
C6 C7 C8 . . 109.22(12) ?
C9 C7 C8 . . 109.67(11) ?
C6 C7 H7 . . 109.5 ?
C9 C7 H7 . . 109.5 ?
C8 C7 H7 . . 109.5 ?
C7 C8 C1 . . 111.07(11) ?
C7 C8 H8A . . 109.4 ?
C1 C8 H8A . . 109.4 ?
C7 C8 H8B . . 109.4 ?
C1 C8 H8B . . 109.4 ?
H8A C8 H8B . . 108.0 ?
C3 C9 C7 . . 109.63(12) ?
C3 C9 H9A . . 109.7 ?
C7 C9 H9A . . 109.7 ?
C3 C9 H9B . . 109.7 ?
C7 C9 H9B . . 109.7 ?
H9A C9 H9B . . 108.2 ?
C5 C10 C1 . . 111.56(12) ?
C5 C10 H10A . . 109.3 ?
C1 C10 H10A . . 109.3 ?
C5 C10 H10B . . 109.3 ?
C1 C10 H10B . . 109.3 ?
H10A C10 H10B . . 108.0 ?
O1 C11 C12 . . 105.98(11) ?
O1 C11 C18 . . 106.15(10) ?
C12 C11 C18 . . 107.24(10) ?
O1 C11 C1 . . 107.44(10) ?
C12 C11 C1 . . 110.09(10) ?
C18 C11 C1 . . 119.16(11) ?
C13 C12 C17 . . 118.12(13) ?
C13 C12 C11 . . 121.66(12) ?
C17 C12 C11 . . 120.21(12) ?
C14 C13 C12 . . 120.80(14) ?
C14 C13 H13 . . 119.6 ?
C12 C13 H13 . . 119.6 ?
C15 C14 C13 . . 120.47(14) ?
C15 C14 H14 . . 119.8 ?
C13 C14 H14 . . 119.8 ?
C16 C15 C14 . . 119.45(14) ?
C16 C15 H15 . . 120.3 ?
C14 C15 H15 . . 120.3 ?
C15 C16 C17 . . 120.31(14) ?
C15 C16 H16 . . 119.8 ?
C17 C16 H16 . . 119.8 ?
C16 C17 C12 . . 120.82(13) ?
C16 C17 H17 . . 119.6 ?
C12 C17 H17 . . 119.6 ?
C23 C18 C19 . . 117.20(13) ?
C23 C18 C11 . . 127.72(13) ?
C19 C18 C11 . . 115.02(12) ?
C20 C19 C18 . . 121.63(14) ?
C20 C19 H19 . . 119.2 ?
C18 C19 H19 . . 119.2 ?
C21 C20 C19 . . 120.27(14) ?
C21 C20 H20 . . 119.9 ?
C19 C20 H20 . . 119.9 ?
C22 C21 C20 . . 118.85(14) ?
C22 C21 H21 . . 120.6 ?
C20 C21 H21 . . 120.6 ?
C21 C22 C23 . . 121.22(14) ?
C21 C22 H22 . . 119.4 ?
C23 C22 H22 . . 119.4 ?
C18 C23 C22 . . 120.82(14) ?
C18 C23 H23 . . 119.6 ?
C22 C23 H23 . . 119.6 ?

loop_
_geom_bond_atom_site_label_1
_geom_bond_atom_site_label_2
_geom_bond_site_symmetry_2
_geom_bond_distance
_geom_bond_publ_flag
O1 C11 . 1.4693(16) ?
O1 H1O . 0.806(18) ?
C1 C8 . 1.5482(19) ?
C1 C2 . 1.5507(18) ?
C1 C10 . 1.5535(18) ?
C1 C11 . 1.5895(18) ?
C2 C3 . 1.5425(18) ?
C2 H2A . 0.9900 ?
C2 H2B . 0.9900 ?
C3 C9 . 1.531(2) ?
C3 C4 . 1.532(2) ?
C3 H3 . 1.0000 ?
C4 C5 . 1.532(2) ?
C4 H4A . 0.9900 ?
C4 H4B . 0.9900 ?
C5 C6 . 1.535(2) ?
C5 C10 . 1.5393(19) ?
C5 H5 . 1.0000 ?
C6 C7 . 1.530(2) ?
C6 H6A . 0.9900 ?
C6 H6B . 0.9900 ?
C7 C9 . 1.536(2) ?
C7 C8 . 1.5434(19) ?
C7 H7 . 1.0000 ?
C8 H8A . 0.9900 ?
C8 H8B . 0.9900 ?
C9 H9A . 0.9900 ?
C9 H9B . 0.9900 ?
C10 H10A . 0.9900 ?
C10 H10B . 0.9900 ?
C11 C12 . 1.5357(19) ?
C11 C18 . 1.5513(19) ?
C12 C13 . 1.3942(18) ?
C12 C17 . 1.3986(19) ?
C13 C14 . 1.3915(19) ?
C13 H13 . 0.9500 ?
C14 C15 . 1.384(2) ?
C14 H14 . 0.9500 ?
C15 C16 . 1.383(2) ?
C15 H15 . 0.9500 ?
C16 C17 . 1.392(2) ?
C16 H16 . 0.9500 ?
C17 H17 . 0.9500 ?
C18 C23 . 1.3906(19) ?
C18 C19 . 1.4079(19) ?
C19 C20 . 1.3901(19) ?
C19 H19 . 0.9500 ?
C20 C21 . 1.385(2) ?
C20 H20 . 0.9500 ?
C21 C22 . 1.380(2) ?
C21 H21 . 0.9500 ?
C22 C23 . 1.399(2) ?
C22 H22 . 0.9500 ?
C23 H23 . 0.9500 ?
